data_1549254
loop_
_publ_author_name
'Kinauer, Markus'
'Diefenbach, Martin'
'Bamberger, Heiko'
'Demeshko, Serhiy'
'Reijerse, Edward J.'
'Volkmann, Christian'
'W\"urtele, Christian'
'van Slageren, Joris'
'de Bruin, Bas'
'Holthausen, Max C.'
'Schneider, Sven'

_publ_section_title
;
 An iridium(iii/iv/v) redox series featuring a terminal imido complex with
 triplet ground state.
;
_journal_issue 18
_journal_name_full 'Chemical science'
_journal_page_first 4325
_journal_page_last 4332
_journal_paper_doi 10.1039/c8sc01113c
_journal_volume 9
_journal_year 2018
_chemical_formula_sum 'C31 H55 Ir N2 O2 P2'
_chemical_formula_weight 741.91
_chemical_name_common MK461
_space_group_crystal_system monoclinic
_space_group_IT_number 14
_space_group_name_Hall '-P 2ybc'
_space_group_name_H-M_alt 'P 1 21/c 1'
_symmetry_space_group_name_Hall '-P 2ybc'
_symmetry_space_group_name_H-M 'P 1 21/c 1'
_atom_sites_solution_hydrogens mixed
_audit_update_record
;
2017-04-26 deposited with the CCDC.
2018-04-16 downloaded from the CCDC.
;
_cell_angle_alpha 90
_cell_angle_beta 92.013(3)
_cell_angle_gamma 90
_cell_formula_units_Z 4
_cell_length_a 11.2846(10)
_cell_length_b 14.9634(13)
_cell_length_c 19.8058(17)
_cell_measurement_reflns_used 9832
_cell_measurement_temperature 100.(2)
_cell_measurement_theta_max 26.9722
_cell_measurement_theta_min 2.2614
_cell_volume 3342.3(5)
_computing_cell_refinement 'SAINT V8.34A (Bruker AXS Inc., 2013)'
_computing_data_collection 'Bruker Instrument Service v4.2.3'
_computing_data_reduction 'SAINT V8.34A (Bruker AXS Inc., 2013)'
_computing_structure_refinement 'SHELXL-2014/6 (Sheldrick, 2014)'
_computing_structure_solution 'SHELXT-2014 (Sheldrick, 2014)'
_diffrn_ambient_temperature 100.(2)
_diffrn_detector_area_resol_mean 10.4167
_diffrn_measured_fraction_theta_full 0.997
_diffrn_measured_fraction_theta_max 0.997
_diffrn_measurement_device_type 'Bruker D8 Venture CMOS'
_diffrn_measurement_method 'omega and phi scans'
_diffrn_radiation_monochromator 'multilayer optics'
_diffrn_radiation_type MoK\a
_diffrn_radiation_wavelength 0.71073
_diffrn_reflns_av_R_equivalents 0.1228
_diffrn_reflns_av_unetI/netI 0.0547
_diffrn_reflns_limit_h_max 14
_diffrn_reflns_limit_h_min -15
_diffrn_reflns_limit_k_max 19
_diffrn_reflns_limit_k_min -19
_diffrn_reflns_limit_l_max 26
_diffrn_reflns_limit_l_min -26
_diffrn_reflns_number 88414
_diffrn_reflns_theta_full 28.39
_diffrn_reflns_theta_max 28.39
_diffrn_reflns_theta_min 2.06
_diffrn_source 'microfucus sealed tube'
_diffrn_source_type 'INCOATEC microfocus sealed tube'
_exptl_absorpt_coefficient_mu 4.119
_exptl_absorpt_correction_T_max 0.75
_exptl_absorpt_correction_T_min 0.66
_exptl_absorpt_correction_type multi-scan
_exptl_absorpt_process_details 'SADABS V2014/4 (Bruker AXS Inc.)'
_exptl_crystal_colour 'clear light yellow'
_exptl_crystal_density_diffrn 1.474
_exptl_crystal_density_method 'not measured'
_exptl_crystal_description block
_exptl_crystal_F_000 1512
_exptl_crystal_size_max 0.101
_exptl_crystal_size_mid 0.099
_exptl_crystal_size_min 0.032
_refine_diff_density_max 1.247
_refine_diff_density_min -1.731
_refine_ls_extinction_method none
_refine_ls_goodness_of_fit_ref 1.073
_refine_ls_hydrogen_treatment mixed
_refine_ls_matrix_type full
_refine_ls_number_parameters 371
_refine_ls_number_reflns 8344
_refine_ls_number_restraints 54
_refine_ls_restrained_S_all 1.081
_refine_ls_R_factor_all 0.0696
_refine_ls_R_factor_gt 0.0399
_refine_ls_shift/su_max 0.001
_refine_ls_shift/su_mean 0.000
_refine_ls_structure_factor_coef Fsqd
_refine_ls_weighting_details 'w=1/[\s^2^(Fo^2^)+(0.0090P)^2^+15.6366P] where P=(Fo^2^+2Fc^2^)/3'
_refine_ls_weighting_scheme calc
_refine_ls_wR_factor_gt 0.0642
_refine_ls_wR_factor_ref 0.0712
_reflns_number_gt 6304
_reflns_number_total 8344
_reflns_threshold_expression 'I > 2\s(I)'
_cod_data_source_file c8sc01113c3.cif
_cod_data_source_block I_CCDC1
_cod_depositor_comments 'Adding full bibliography for 1549253--1549256.cif.'
_cod_database_code 1549254

loop_
_space_group_symop_operation_xyz
'x, y, z'
'-x, y+1/2, -z+1/2'
'-x, -y, -z'
'x, -y-1/2, z-1/2'

loop_
_atom_site_type_symbol
_atom_site_label
_atom_site_fract_x
_atom_site_fract_y
_atom_site_fract_z
_atom_site_U_iso_or_equiv
_atom_site_adp_type
_atom_site_calc_flag
_atom_site_refinement_flags_adp
_atom_site_refinement_flags_occupancy
_atom_site_refinement_flags_posn
_atom_site_occupancy
_atom_site_disorder_assembly
_atom_site_disorder_group
C C1 0.4367(4) 0.7227(4) 0.2676(3) 0.0262(12) Uani d . . . 1.0 . .
H H1A 0.4028 0.7197 0.2231 0.031 Uiso calc U . R 1.0 . .
C C2 0.3826(4) 0.7732(4) 0.3137(3) 0.0304(12) Uani d . . . 1.0 . .
H H2 0.3096 0.8031 0.3041 0.036 Uiso calc U . R 1.0 . .
C C3 0.5608(6) 0.8735(4) 0.3927(3) 0.0292(16) Uani d . P D 0.816(5) A 1
C C5 0.5182(7) 0.9564(5) 0.3551(4) 0.0429(19) Uani d . P . 0.816(5) A 1
H H5A 0.5854 0.9965 0.3484 0.064 Uiso calc U P R 0.816(5) A 1
H H5B 0.4586 0.9871 0.3814 0.064 Uiso calc U P R 0.816(5) A 1
H H5C 0.483 0.9391 0.311 0.064 Uiso calc U P R 0.816(5) A 1
C C6 0.6513(5) 0.8168(4) 0.3527(3) 0.0261(13) Uani d . P D 0.816(5) A 1
H H6A 0.7338 0.832 0.367 0.031 Uiso calc U P R 0.816(5) A 1
H H6B 0.6409 0.8274 0.3035 0.031 Uiso calc U P R 0.816(5) A 1
C C13 0.9176(5) 0.6733(4) 0.3277(3) 0.0160(12) Uani d . P D 0.816(5) A 1
C C14 0.9023(6) 0.7538(4) 0.2782(3) 0.0220(13) Uani d . P D 0.816(5) A 1
H H14A 0.899 0.7318 0.2316 0.033 Uiso calc U P R 0.816(5) A 1
H H14B 0.9696 0.7947 0.2846 0.033 Uiso calc U P R 0.816(5) A 1
H H14C 0.8285 0.7855 0.2874 0.033 Uiso calc U P R 0.816(5) A 1
C C15 1.0251(5) 0.6214(4) 0.3070(3) 0.0228(13) Uani d . P D 0.816(5) A 1
H H15A 1.0093 0.5945 0.2625 0.034 Uiso calc U P R 0.816(5) A 1
H H15B 1.0426 0.5742 0.3402 0.034 Uiso calc U P R 0.816(5) A 1
H H15C 1.0932 0.6618 0.3049 0.034 Uiso calc U P R 0.816(5) A 1
C C6A 0.576(2) 0.9335(18) 0.3286(11) 0.0220(13) Uani d . P D 0.184(5) A 2
H H6D 0.5133 0.9333 0.2933 0.033 Uiso calc U P R 0.184(5) A 2
H H6E 0.6389 0.8917 0.3163 0.033 Uiso calc U P R 0.184(5) A 2
H H6F 0.6096 0.9938 0.333 0.033 Uiso calc U P R 0.184(5) A 2
C C5A 0.429(2) 0.9764(16) 0.4095(14) 0.0228(13) Uani d . P D 0.184(5) A 2
H H5D 0.3636 0.9699 0.3757 0.034 Uiso calc U P R 0.184(5) A 2
H H5E 0.4641 1.0359 0.4056 0.034 Uiso calc U P R 0.184(5) A 2
H H5F 0.3979 0.969 0.4548 0.034 Uiso calc U P R 0.184(5) A 2
C C3A 0.5240(15) 0.9043(11) 0.3974(8) 0.0160(12) Uani d . P D 0.184(5) A 2
C C15A 0.927(3) 0.712(2) 0.271(2) 0.0429(19) Uani d . P . 0.184(5) A 2
H H15D 0.9888 0.667 0.2649 0.064 Uiso calc U P R 0.184(5) A 2
H H15E 0.9629 0.7717 0.2717 0.064 Uiso calc U P R 0.184(5) A 2
H H15F 0.869 0.7085 0.2326 0.064 Uiso calc U P R 0.184(5) A 2
C C14A 0.752(2) 0.7536(17) 0.3312(15) 0.0261(13) Uani d . P D 0.184(5) A 2
H H14D 0.7268 0.7701 0.2845 0.031 Uiso calc U P R 0.184(5) A 2
H H14E 0.7679 0.8095 0.3566 0.031 Uiso calc U P R 0.184(5) A 2
C C13A 0.8718(19) 0.6971(15) 0.3290(17) 0.0292(16) Uani d . P D 0.184(5) A 2
C C4 0.6151(5) 0.9001(4) 0.4595(3) 0.0391(14) Uani d . . D 1.0 . .
H H4A 0.6519 0.8477 0.4814 0.059 Uiso calc U P R 0.816(5) A 1
H H4B 0.5536 0.9241 0.4881 0.059 Uiso calc U P R 0.816(5) A 1
H H4C 0.6757 0.9459 0.4527 0.059 Uiso calc U P R 0.816(5) A 1
H H4D 0.6946 0.9148 0.4444 0.059 Uiso calc U P R 0.184(5) A 2
H H4E 0.6155 0.8397 0.4787 0.059 Uiso calc U P R 0.184(5) A 2
H H4F 0.5919 0.9431 0.4939 0.059 Uiso calc U P R 0.184(5) A 2
C C7 0.3429(4) 0.7777(4) 0.4575(3) 0.0288(12) Uani d . . . 1.0 . .
C C8 0.2723(5) 0.6911(4) 0.4478(3) 0.0485(17) Uani d . . . 1.0 . .
H H8A 0.2388 0.6884 0.4015 0.073 Uiso calc U . R 1.0 . .
H H8B 0.2079 0.6896 0.4797 0.073 Uiso calc U . R 1.0 . .
H H8C 0.3248 0.6398 0.456 0.073 Uiso calc U . R 1.0 . .
C C9 0.3978(5) 0.7777(4) 0.5288(3) 0.0367(14) Uani d . . . 1.0 . .
H H9A 0.4592 0.7315 0.5326 0.055 Uiso calc U . R 1.0 . .
H H9B 0.3363 0.7654 0.5613 0.055 Uiso calc U . R 1.0 . .
H H9C 0.4333 0.8363 0.5386 0.055 Uiso calc U . R 1.0 . .
C C10 0.2589(6) 0.8577(5) 0.4486(3) 0.057(2) Uani d . . . 1.0 . .
H H10A 0.2173 0.8541 0.4044 0.085 Uiso calc U P R 0.816(5) A 1
H H10B 0.3047 0.9133 0.4514 0.085 Uiso calc U P R 0.816(5) A 1
H H10C 0.2009 0.857 0.4843 0.085 Uiso calc U P R 0.816(5) A 1
H H10D 0.231 0.8617 0.4012 0.085 Uiso calc U P R 0.184(5) A 2
H H10E 0.3011 0.9128 0.4614 0.085 Uiso calc U P R 0.184(5) A 2
H H10F 0.1908 0.8499 0.4774 0.085 Uiso calc U P R 0.184(5) A 2
H H1 0.583(5) 0.519(4) 0.554(3) 0.036(18) Uiso d . . . 1.0 . .
C C11 0.6011(4) 0.6395(3) 0.2314(3) 0.0243(11) Uani d . . . 1.0 . .
H H11 0.5656 0.6377 0.1872 0.029 Uiso calc U . R 1.0 . .
C C12 0.7102(5) 0.6068(4) 0.2411(3) 0.0286(12) Uani d . . . 1.0 . .
H H12 0.7542 0.5836 0.205 0.034 Uiso calc U . R 1.0 . .
C C16 0.9368(4) 0.7087(4) 0.3995(2) 0.0277(12) Uani d . . D 1.0 . .
H H16A 0.9464 0.6585 0.4309 0.041 Uiso calc U P R 0.816(5) A 1
H H16B 0.8681 0.7446 0.4118 0.041 Uiso calc U P R 0.816(5) A 1
H H16C 1.0083 0.746 0.4019 0.041 Uiso calc U P R 0.816(5) A 1
H H16D 0.8781 0.7127 0.4347 0.041 Uiso calc U P R 0.184(5) A 2
H H16E 0.9844 0.7635 0.3995 0.041 Uiso calc U P R 0.184(5) A 2
H H16F 0.9887 0.6573 0.4085 0.041 Uiso calc U P R 0.184(5) A 2
C C17 0.7998(4) 0.4874(3) 0.3450(2) 0.0216(10) Uani d . . . 1.0 . .
C C18 0.6793(5) 0.4400(4) 0.3426(3) 0.0322(13) Uani d . . . 1.0 . .
H H18A 0.6409 0.4482 0.2979 0.048 Uiso calc U . R 1.0 . .
H H18B 0.629 0.4654 0.3771 0.048 Uiso calc U . R 1.0 . .
H H18C 0.6909 0.376 0.3513 0.048 Uiso calc U . R 1.0 . .
C C19 0.8551(4) 0.4786(3) 0.4167(2) 0.0246(11) Uani d . . . 1.0 . .
H H19A 0.865 0.4152 0.428 0.037 Uiso calc U . R 1.0 . .
H H19B 0.803 0.5068 0.449 0.037 Uiso calc U . R 1.0 . .
H H19C 0.9326 0.5081 0.4188 0.037 Uiso calc U . R 1.0 . .
C C20 0.8772(5) 0.4421(4) 0.2933(3) 0.0333(13) Uani d . . . 1.0 . .
H H20A 0.8456 0.4552 0.2477 0.05 Uiso calc U . R 1.0 . .
H H20B 0.8771 0.3774 0.3008 0.05 Uiso calc U . R 1.0 . .
H H20C 0.9585 0.4648 0.2984 0.05 Uiso calc U . R 1.0 . .
C C21 0.6184(4) 0.6037(3) 0.4911(2) 0.0153(9) Uani d . . . 1.0 . .
C C22 0.6946(4) 0.5926(3) 0.6115(2) 0.0195(10) Uani d . . . 1.0 . .
C C23 0.6739(5) 0.5240(4) 0.6661(2) 0.0289(12) Uani d . . . 1.0 . .
H H23A 0.5897 0.5233 0.6766 0.043 Uiso calc U . R 1.0 . .
H H23B 0.7214 0.5395 0.7068 0.043 Uiso calc U . R 1.0 . .
H H23C 0.6973 0.4648 0.6502 0.043 Uiso calc U . R 1.0 . .
C C24 0.6543(5) 0.6843(4) 0.6345(3) 0.0325(12) Uani d . . . 1.0 . .
H H24A 0.6648 0.7278 0.5982 0.049 Uiso calc U . R 1.0 . .
H H24B 0.7017 0.7025 0.6746 0.049 Uiso calc U . R 1.0 . .
H H24C 0.5704 0.6818 0.6456 0.049 Uiso calc U . R 1.0 . .
C C25 0.8250(4) 0.5942(4) 0.5953(3) 0.0264(11) Uani d . . . 1.0 . .
H H25A 0.8497 0.5345 0.5811 0.04 Uiso calc U . R 1.0 . .
H H25B 0.872 0.6122 0.6356 0.04 Uiso calc U . R 1.0 . .
H H25C 0.8376 0.637 0.5588 0.04 Uiso calc U . R 1.0 . .
C C26 1.0188(5) 0.5071(2) 0.1032(3) 0.073(2) Uani d U . G 1.0 . .
H H26 1.0094 0.444 0.1027 0.088 Uiso calc U . R 1.0 . .
C C27 0.9340(4) 0.5612(3) 0.0711(3) 0.072(2) Uani d U . G 1.0 . .
H H27 0.8667 0.5351 0.0487 0.087 Uiso calc U . R 1.0 . .
C C28 0.9477(4) 0.6535(3) 0.0717(2) 0.0587(18) Uani d U . G 1.0 . .
H H28 0.8897 0.6905 0.0498 0.07 Uiso calc U . R 1.0 . .
C C29 1.0462(5) 0.6917(3) 0.1044(2) 0.0638(19) Uani d U . G 1.0 . .
H H29 1.0556 0.7548 0.1049 0.077 Uiso calc U . R 1.0 . .
C C30 1.1310(4) 0.6376(4) 0.1365(2) 0.071(2) Uani d U . G 1.0 . .
H H30 1.1983 0.6638 0.1589 0.085 Uiso calc U . R 1.0 . .
C C31 1.1173(4) 0.5453(4) 0.1359(2) 0.073(2) Uani d U . G 1.0 . .
H H31 1.1753 0.5084 0.1578 0.088 Uiso calc U . R 1.0 . .
N N1 0.5387(3) 0.6755(3) 0.28219(19) 0.0202(8) Uani d . . . 1.0 . .
N N2 0.6242(3) 0.5642(3) 0.55153(19) 0.0154(8) Uani d . . . 1.0 . .
O O1 0.6781(3) 0.6749(2) 0.47836(15) 0.0160(6) Uani d . . . 1.0 . .
O O2 0.5524(3) 0.5713(2) 0.44359(15) 0.0175(7) Uani d . . . 1.0 . .
P P1 0.45814(12) 0.77953(9) 0.39338(7) 0.0255(3) Uani d . . D 1.0 . .
P P2 0.76840(11) 0.60910(9) 0.32554(6) 0.0213(3) Uani d . . D 1.0 . .
Ir Ir1 0.61247(2) 0.68365(2) 0.37649(2) 0.01502(5) Uani d . . . 1.0 . .

loop_
_atom_site_aniso_label
_atom_site_aniso_U_11
_atom_site_aniso_U_22
_atom_site_aniso_U_33
_atom_site_aniso_U_12
_atom_site_aniso_U_13
_atom_site_aniso_U_23
C1 0.018(3) 0.033(3) 0.027(3) -0.003(2) -0.008(2) 0.005(2)
C2 0.015(3) 0.039(3) 0.037(3) 0.009(2) -0.004(2) 0.004(3)
C3 0.029(4) 0.025(4) 0.035(4) 0.002(3) 0.011(3) 0.008(3)
C5 0.032(4) 0.030(4) 0.067(5) 0.005(3) 0.005(4) 0.018(4)
C6 0.022(3) 0.020(3) 0.037(3) -0.003(3) 0.000(2) 0.014(3)
C13 0.012(3) 0.017(3) 0.019(3) 0.003(2) 0.007(2) 0.004(2)
C14 0.023(3) 0.018(3) 0.025(3) -0.003(3) 0.008(3) 0.005(3)
C15 0.012(3) 0.027(3) 0.030(3) -0.002(2) 0.004(2) 0.005(3)
C6A 0.023(3) 0.018(3) 0.025(3) -0.003(3) 0.008(3) 0.005(3)
C5A 0.012(3) 0.027(3) 0.030(3) -0.002(2) 0.004(2) 0.005(3)
C3A 0.012(3) 0.017(3) 0.019(3) 0.003(2) 0.007(2) 0.004(2)
C15A 0.032(4) 0.030(4) 0.067(5) 0.005(3) 0.005(4) 0.018(4)
C14A 0.022(3) 0.020(3) 0.037(3) -0.003(3) 0.000(2) 0.014(3)
C13A 0.029(4) 0.025(4) 0.035(4) 0.002(3) 0.011(3) 0.008(3)
C4 0.035(3) 0.030(3) 0.052(4) -0.001(3) 0.002(3) -0.006(3)
C7 0.018(3) 0.027(3) 0.042(3) 0.005(2) 0.010(2) 0.014(2)
C8 0.040(4) 0.041(4) 0.063(4) -0.017(3) -0.005(3) 0.021(3)
C9 0.026(3) 0.044(3) 0.041(3) 0.007(3) 0.010(3) 0.006(3)
C10 0.052(4) 0.065(5) 0.056(4) 0.039(4) 0.026(3) 0.031(4)
C11 0.029(3) 0.024(3) 0.020(3) -0.006(2) -0.002(2) 0.004(2)
C12 0.031(3) 0.033(3) 0.022(3) 0.009(2) -0.001(2) 0.001(2)
C16 0.017(2) 0.038(3) 0.028(3) 0.001(2) -0.002(2) 0.002(2)
C17 0.022(3) 0.021(3) 0.023(3) 0.004(2) 0.001(2) 0.000(2)
C18 0.037(3) 0.028(3) 0.032(3) -0.010(2) 0.003(2) -0.004(2)
C19 0.023(3) 0.025(3) 0.027(3) 0.009(2) 0.006(2) 0.003(2)
C20 0.040(3) 0.031(3) 0.030(3) 0.011(3) 0.012(2) 0.003(2)
C21 0.011(2) 0.014(2) 0.021(2) 0.0016(17) 0.0002(18) -0.0021(18)
C22 0.019(2) 0.026(3) 0.014(2) 0.001(2) -0.0021(18) -0.0018(19)
C23 0.030(3) 0.037(3) 0.019(3) -0.004(2) -0.003(2) 0.003(2)
C24 0.032(3) 0.038(3) 0.026(3) 0.007(3) -0.008(2) -0.014(3)
C25 0.017(2) 0.037(3) 0.025(3) -0.001(2) -0.004(2) 0.001(2)
C26 0.096(6) 0.049(4) 0.075(6) 0.001(4) 0.008(4) -0.007(4)
C27 0.085(5) 0.048(4) 0.083(6) -0.014(3) 0.000(4) -0.006(4)
C28 0.066(4) 0.049(4) 0.063(4) -0.005(3) 0.025(3) -0.007(3)
C29 0.080(4) 0.058(4) 0.055(4) -0.024(3) 0.032(3) -0.012(3)
C30 0.054(4) 0.112(5) 0.048(4) -0.026(4) 0.028(3) -0.012(4)
C31 0.066(5) 0.100(5) 0.055(5) 0.009(4) 0.024(4) -0.003(4)
N1 0.0160(19) 0.020(2) 0.024(2) -0.0021(18) -0.0027(15) 0.0084(19)
N2 0.016(2) 0.018(2) 0.0120(19) -0.0022(16) 0.0009(15) 0.0009(16)
O1 0.0142(15) 0.0153(16) 0.0185(15) -0.0016(14) -0.0008(12) 0.0021(14)
O2 0.0204(17) 0.0179(17) 0.0141(16) -0.0062(13) -0.0019(13) 0.0036(13)
P1 0.0166(6) 0.0278(7) 0.0319(8) 0.0062(5) -0.0004(5) 0.0018(6)
P2 0.0215(7) 0.0255(7) 0.0170(6) 0.0080(5) 0.0014(5) 0.0028(5)
Ir1 0.01126(8) 0.01535(8) 0.01842(8) -0.00088(9) 0.00005(5) 0.00511(9)

loop_
_atom_type_symbol
_atom_type_description
_atom_type_scat_dispersion_real
_atom_type_scat_dispersion_imag
_atom_type_scat_source
C C 0.0033 0.0016 'International Tables Vol C Tables 4.2.6.8 and 6.1.1.4'
H H 0.0000 0.0000 'International Tables Vol C Tables 4.2.6.8 and 6.1.1.4'
N N 0.0061 0.0033 'International Tables Vol C Tables 4.2.6.8 and 6.1.1.4'
O O 0.0106 0.0060 'International Tables Vol C Tables 4.2.6.8 and 6.1.1.4'
P P 0.1023 0.0942 'International Tables Vol C Tables 4.2.6.8 and 6.1.1.4'
Ir Ir -1.4442 7.9887 'International Tables Vol C Tables 4.2.6.8 and 6.1.1.4'

loop_
_geom_angle_atom_site_label_1
_geom_angle_atom_site_label_2
_geom_angle_atom_site_label_3
_geom_angle
C2 C1 N1 122.9(5)
C2 C1 H1A 118.5
N1 C1 H1A 118.5
C1 C2 P1 114.7(4)
C1 C2 H2 122.6
P1 C2 H2 122.6
C4 C3 C5 109.3(6)
C4 C3 C6 109.8(5)
C5 C3 C6 113.3(6)
C4 C3 P1 116.2(4)
C5 C3 P1 116.4(5)
C6 C3 P1 90.7(4)
C3 C5 H5A 109.5
C3 C5 H5B 109.5
H5A C5 H5B 109.5
C3 C5 H5C 109.5
H5A C5 H5C 109.5
H5B C5 H5C 109.5
C3 C6 Ir1 104.8(4)
C3 C6 H6A 110.8
Ir1 C6 H6A 110.8
C3 C6 H6B 110.8
Ir1 C6 H6B 110.8
H6A C6 H6B 108.9
C15 C13 C16 110.1(5)
C15 C13 C14 107.4(5)
C16 C13 C14 109.0(5)
C15 C13 P2 116.4(4)
C16 C13 P2 106.7(3)
C14 C13 P2 107.0(4)
C13 C14 H14A 109.5
C13 C14 H14B 109.5
H14A C14 H14B 109.5
C13 C14 H14C 109.5
H14A C14 H14C 109.5
H14B C14 H14C 109.5
C13 C15 H15A 109.5
C13 C15 H15B 109.5
H15A C15 H15B 109.5
C13 C15 H15C 109.5
H15A C15 H15C 109.5
H15B C15 H15C 109.5
C3A C6A H6D 109.5
C3A C6A H6E 109.5
H6D C6A H6E 109.5
C3A C6A H6F 109.5
H6D C6A H6F 109.5
H6E C6A H6F 109.5
C3A C5A H5D 109.5
C3A C5A H5E 109.5
H5D C5A H5E 109.5
C3A C5A H5F 109.5
H5D C5A H5F 109.5
H5E C5A H5F 109.5
C5A C3A C6A 103.0(17)
C5A C3A C4 110.2(15)
C6A C3A C4 115.7(15)
C5A C3A P1 113.3(14)
C6A C3A P1 112.1(14)
C4 C3A P1 102.9(8)
C13A C15A H15D 109.5
C13A C15A H15E 109.5
H15D C15A H15E 109.5
C13A C15A H15F 109.5
H15D C15A H15F 109.5
H15E C15A H15F 109.5
C13A C14A Ir1 113.1(15)
C13A C14A H14D 109.0
Ir1 C14A H14D 109.0
C13A C14A H14E 109.0
Ir1 C14A H14E 109.0
H14D C14A H14E 107.8
C15A C13A C16 122.(2)
C15A C13A C14A 110.(3)
C16 C13A C14A 107.(2)
C15A C13A P2 115.(3)
C16 C13A P2 114.1(17)
C14A C13A P2 80.6(13)
C3 C4 H4A 109.5
C3 C4 H4B 109.5
H4A C4 H4B 109.5
C3 C4 H4C 109.5
H4A C4 H4C 109.5
H4B C4 H4C 109.5
C3A C4 H4D 109.5
C3A C4 H4E 109.5
H4D C4 H4E 109.5
C3A C4 H4F 109.5
H4D C4 H4F 109.5
H4E C4 H4F 109.5
C9 C7 C8 108.0(5)
C9 C7 C10 109.6(5)
C8 C7 C10 109.3(5)
C9 C7 P1 111.3(4)
C8 C7 P1 107.6(4)
C10 C7 P1 110.9(4)
C7 C8 H8A 109.5
C7 C8 H8B 109.5
H8A C8 H8B 109.5
C7 C8 H8C 109.5
H8A C8 H8C 109.5
H8B C8 H8C 109.5
C7 C9 H9A 109.5
C7 C9 H9B 109.5
H9A C9 H9B 109.5
C7 C9 H9C 109.5
H9A C9 H9C 109.5
H9B C9 H9C 109.5
C7 C10 H10A 109.5
C7 C10 H10B 109.5
H10A C10 H10B 109.5
C7 C10 H10C 109.5
H10A C10 H10C 109.5
H10B C10 H10C 109.5
C7 C10 H10D 109.5
C7 C10 H10E 109.5
H10D C10 H10E 109.5
C7 C10 H10F 109.5
H10D C10 H10F 109.5
H10E C10 H10F 109.5
C12 C11 N1 122.6(5)
C12 C11 H11 118.7
N1 C11 H11 118.7
C11 C12 P2 116.0(4)
C11 C12 H12 122.0
P2 C12 H12 122.0
C13 C16 H16A 109.5
C13 C16 H16B 109.5
H16A C16 H16B 109.5
C13 C16 H16C 109.5
H16A C16 H16C 109.5
H16B C16 H16C 109.5
C13A C16 H16D 109.5
C13A C16 H16E 109.5
H16D C16 H16E 109.5
C13A C16 H16F 109.5
H16D C16 H16F 109.5
H16E C16 H16F 109.5
C20 C17 C18 107.6(4)
C20 C17 C19 111.0(4)
C18 C17 C19 108.7(4)
C20 C17 P2 113.4(4)
C18 C17 P2 106.2(3)
C19 C17 P2 109.8(3)
C17 C18 H18A 109.5
C17 C18 H18B 109.5
H18A C18 H18B 109.5
C17 C18 H18C 109.5
H18A C18 H18C 109.5
H18B C18 H18C 109.5
C17 C19 H19A 109.5
C17 C19 H19B 109.5
H19A C19 H19B 109.5
C17 C19 H19C 109.5
H19A C19 H19C 109.5
H19B C19 H19C 109.5
C17 C20 H20A 109.5
C17 C20 H20B 109.5
H20A C20 H20B 109.5
C17 C20 H20C 109.5
H20A C20 H20C 109.5
H20B C20 H20C 109.5
O2 C21 O1 117.7(4)
O2 C21 N2 120.1(4)
O1 C21 N2 122.1(4)
O2 C21 Ir1 61.8(2)
O1 C21 Ir1 55.9(2)
N2 C21 Ir1 178.0(3)
N2 C22 C23 106.8(4)
N2 C22 C25 109.6(4)
C23 C22 C25 109.6(4)
N2 C22 C24 110.2(4)
C23 C22 C24 110.0(4)
C25 C22 C24 110.6(4)
C22 C23 H23A 109.5
C22 C23 H23B 109.5
H23A C23 H23B 109.5
C22 C23 H23C 109.5
H23A C23 H23C 109.5
H23B C23 H23C 109.5
C22 C24 H24A 109.5
C22 C24 H24B 109.5
H24A C24 H24B 109.5
C22 C24 H24C 109.5
H24A C24 H24C 109.5
H24B C24 H24C 109.5
C22 C25 H25A 109.5
C22 C25 H25B 109.5
H25A C25 H25B 109.5
C22 C25 H25C 109.5
H25A C25 H25C 109.5
H25B C25 H25C 109.5
C27 C26 C31 120.0
C27 C26 H26 120.0
C31 C26 H26 120.0
C26 C27 C28 120.0
C26 C27 H27 120.0
C28 C27 H27 120.0
C29 C28 C27 120.0
C29 C28 H28 120.0
C27 C28 H28 120.0
C28 C29 C30 120.0
C28 C29 H29 120.0
C30 C29 H29 120.0
C31 C30 C29 120.0
C31 C30 H30 120.0
C29 C30 H30 120.0
C30 C31 C26 120.0
C30 C31 H31 120.0
C26 C31 H31 120.0
C11 N1 C1 120.1(4)
C11 N1 Ir1 120.0(3)
C1 N1 Ir1 118.6(3)
C21 N2 C22 127.2(4)
C21 N2 H1 114.(4)
C22 N2 H1 119.(4)
C21 O1 Ir1 94.0(3)
C21 O2 Ir1 88.4(3)
C2 P1 C3 108.7(3)
C2 P1 C7 106.4(3)
C3 P1 C7 118.6(3)
C2 P1 C3A 104.5(5)
C7 P1 C3A 104.8(6)
C2 P1 Ir1 100.43(18)
C3 P1 Ir1 89.7(2)
C7 P1 Ir1 130.39(17)
C3A P1 Ir1 107.8(5)
C13A P2 C12 105.9(11)
C13A P2 C17 126.4(9)
C12 P2 C17 103.5(2)
C12 P2 C13 108.8(2)
C17 P2 C13 108.4(2)
C13A P2 Ir1 97.7(9)
C12 P2 Ir1 99.02(18)
C17 P2 Ir1 120.58(16)
C13 P2 Ir1 114.82(17)
N1 Ir1 C6 86.1(2)
N1 Ir1 C14A 85.8(8)
N1 Ir1 O1 171.99(13)
C6 Ir1 O1 101.72(19)
C14A Ir1 O1 101.1(8)
N1 Ir1 O2 112.08(13)
C6 Ir1 O2 155.18(19)
C14A Ir1 O2 149.2(6)
O1 Ir1 O2 59.93(11)
N1 Ir1 P1 83.22(12)
C6 Ir1 P1 66.65(16)
C14A Ir1 P1 109.5(7)
O1 Ir1 P1 98.11(9)
O2 Ir1 P1 97.75(9)
N1 Ir1 P2 82.22(12)
C6 Ir1 P2 100.93(17)
C14A Ir1 P2 58.1(7)
O1 Ir1 P2 97.89(9)
O2 Ir1 P2 98.29(9)
P1 Ir1 P2 161.49(5)
N1 Ir1 C21 141.89(15)
C6 Ir1 C21 130.0(2)
C14A Ir1 C21 127.5(7)
O1 Ir1 C21 30.12(12)
O2 Ir1 C21 29.81(12)
P1 Ir1 C21 99.15(10)
P2 Ir1 C21 99.36(10)

loop_
_geom_bond_atom_site_label_1
_geom_bond_atom_site_label_2
_geom_bond_distance
C1 C2 1.347(7)
C1 N1 1.372(6)
C1 H1A 0.95
C2 P1 1.771(5)
C2 H2 0.95
C3 C4 1.492(9)
C3 C5 1.517(9)
C3 C6 1.565(9)
C3 P1 1.821(7)
C5 H5A 0.98
C5 H5B 0.98
C5 H5C 0.98
C6 Ir1 2.098(6)
C6 H6A 0.99
C6 H6B 0.99
C13 C15 1.509(7)
C13 C16 1.526(7)
C13 C14 1.559(7)
C13 P2 1.938(6)
C14 H14A 0.98
C14 H14B 0.98
C14 H14C 0.98
C15 H15A 0.98
C15 H15B 0.98
C15 H15C 0.98
C6A C3A 1.566(15)
C6A H6D 0.98
C6A H6E 0.98
C6A H6F 0.98
C5A C3A 1.548(15)
C5A H5D 0.98
C5A H5E 0.98
C5A H5F 0.98
C3A C4 1.577(14)
C3A P1 2.010(17)
C15A C13A 1.35(5)
C15A H15D 0.98
C15A H15E 0.98
C15A H15F 0.98
C14A C13A 1.60(2)
C14A Ir1 2.12(3)
C14A H14D 0.99
C14A H14E 0.99
C13A C16 1.56(3)
C13A P2 1.759(18)
C4 H4A 0.98
C4 H4B 0.98
C4 H4C 0.98
C4 H4D 0.98
C4 H4E 0.98
C4 H4F 0.98
C7 C9 1.523(8)
C7 C8 1.530(8)
C7 C10 1.534(7)
C7 P1 1.849(5)
C8 H8A 0.98
C8 H8B 0.98
C8 H8C 0.98
C9 H9A 0.98
C9 H9B 0.98
C9 H9C 0.98
C10 H10A 0.98
C10 H10B 0.98
C10 H10C 0.98
C10 H10D 0.98
C10 H10E 0.98
C10 H10F 0.98
C11 C12 1.333(7)
C11 N1 1.360(6)
C11 H11 0.95
C12 P2 1.776(5)
C12 H12 0.95
C16 H16A 0.98
C16 H16B 0.98
C16 H16C 0.98
C16 H16D 0.98
C16 H16E 0.98
C16 H16F 0.98
C17 C20 1.527(7)
C17 C18 1.533(7)
C17 C19 1.536(7)
C17 P2 1.893(5)
C18 H18A 0.98
C18 H18B 0.98
C18 H18C 0.98
C19 H19A 0.98
C19 H19B 0.98
C19 H19C 0.98
C20 H20A 0.98
C20 H20B 0.98
C20 H20C 0.98
C21 O2 1.275(5)
C21 O1 1.290(5)
C21 N2 1.334(6)
C21 Ir1 2.565(5)
C22 N2 1.468(6)
C22 C23 1.516(7)
C22 C25 1.518(6)
C22 C24 1.521(7)
C23 H23A 0.98
C23 H23B 0.98
C23 H23C 0.98
C24 H24A 0.98
C24 H24B 0.98
C24 H24C 0.98
C25 H25A 0.98
C25 H25B 0.98
C25 H25C 0.98
C26 C27 1.39
C26 C31 1.39
C26 H26 0.95
C27 C28 1.39
C27 H27 0.95
C28 C29 1.39
C28 H28 0.95
C29 C30 1.39
C29 H29 0.95
C30 C31 1.39
C30 H30 0.95
C31 H31 0.95
N1 Ir1 2.022(4)
N2 H1 0.81(6)
O1 Ir1 2.129(3)
O2 Ir1 2.262(3)
P1 Ir1 2.2902(13)
P2 Ir1 2.3416(13)

loop_
_geom_torsion_atom_site_label_1
_geom_torsion_atom_site_label_2
_geom_torsion_atom_site_label_3
_geom_torsion_atom_site_label_4
_geom_torsion
N1 C1 C2 P1 3.6(7)
C4 C3 C6 Ir1 93.2(5)
C5 C3 C6 Ir1 -144.3(5)
P1 C3 C6 Ir1 -25.1(4)
Ir1 C14A C13A C15A 142.(2)
Ir1 C14A C13A C16 -83.2(18)
Ir1 C14A C13A P2 29.2(19)
N1 C11 C12 P2 2.2(7)
C31 C26 C27 C28 0
C26 C27 C28 C29 0
C27 C28 C29 C30 0
C28 C29 C30 C31 0
C29 C30 C31 C26 0
C27 C26 C31 C30 0
C12 C11 N1 C1 168.1(5)
C12 C11 N1 Ir1 1.5(7)
C2 C1 N1 C11 -167.7(5)
C2 C1 N1 Ir1 -1.0(7)
O2 C21 N2 C22 -179.7(4)
O1 C21 N2 C22 0.4(7)
C23 C22 N2 C21 -178.1(4)
C25 C22 N2 C21 -59.4(6)
C24 C22 N2 C21 62.5(6)
O2 C21 O1 Ir1 0.0(4)
N2 C21 O1 Ir1 180.0(4)
O1 C21 O2 Ir1 0.0(4)
N2 C21 O2 Ir1 -179.9(4)
C1 C2 P1 C3 89.3(5)
C1 C2 P1 C7 -141.8(4)
C1 C2 P1 C3A 107.7(7)
C1 C2 P1 Ir1 -4.0(5)
C4 C3 P1 C2 168.6(5)
C5 C3 P1 C2 37.7(6)
C6 C3 P1 C2 -78.9(4)
C4 C3 P1 C7 46.9(6)
C5 C3 P1 C7 -84.0(6)
C6 C3 P1 C7 159.4(3)
C4 C3 P1 Ir1 -90.5(5)
C5 C3 P1 Ir1 138.6(5)
C6 C3 P1 Ir1 22.0(3)
C9 C7 P1 C2 176.9(4)
C8 C7 P1 C2 58.7(4)
C10 C7 P1 C2 -60.7(5)
C9 C7 P1 C3 -60.2(5)
C8 C7 P1 C3 -178.4(4)
C10 C7 P1 C3 62.1(6)
C9 C7 P1 C3A -72.7(6)
C8 C7 P1 C3A 169.1(5)
C10 C7 P1 C3A 49.6(6)
C9 C7 P1 Ir1 57.0(5)
C8 C7 P1 Ir1 -61.2(5)
C10 C7 P1 Ir1 179.3(4)
C15A C13A P2 C12 -31.(3)
C16 C13A P2 C12 -178.3(12)
C14A C13A P2 C12 77.5(16)
C15A C13A P2 C17 90.(3)
C16 C13A P2 C17 -57.(2)
C14A C13A P2 C17 -161.7(12)
C15A C13A P2 Ir1 -132.(2)
C16 C13A P2 Ir1 80.0(14)
C14A C13A P2 Ir1 -24.2(16)
C11 C12 P2 C13A -104.7(10)
C11 C12 P2 C17 120.7(4)
C11 C12 P2 C13 -124.1(4)
C11 C12 P2 Ir1 -3.9(4)
C20 C17 P2 C13A -68.4(14)
C18 C17 P2 C13A 173.7(14)
C19 C17 P2 C13A 56.4(14)
C20 C17 P2 C12 53.4(4)
C18 C17 P2 C12 -64.5(4)
C19 C17 P2 C12 178.2(3)
C20 C17 P2 C13 -62.1(4)
C18 C17 P2 C13 -180.0(3)
C19 C17 P2 C13 62.7(4)
C20 C17 P2 Ir1 162.6(3)
C18 C17 P2 Ir1 44.7(4)
C19 C17 P2 Ir1 -72.6(4)
